data_7241331
loop_
_publ_author_name
'KNIAZEVA, Mariia'
'Ovsyannikov, Alexander'
'Islamov, Daut'
'Samigullina, Aida I.'
'Gubaidullin, Aidar Timergalievich'
'Dorovatovskii, Pavel'
'Solovieva, Svetlana'
'Igor, Antipin S.'
'Ferlay, Sylvie'

_publ_section_title
;
 Nuclearity control in calix[4]arene based zinc (II) coordination
 complexes
;
_journal_name_full CrystEngComm
_journal_paper_doi 10.1039/D0CE01232G
_journal_year 2020
_chemical_formula_moiety 'C94 H84 N2 O18 Zn'
_chemical_formula_sum 'C94 H84 N2 O18 Zn'
_chemical_formula_weight 1595.00
_space_group_crystal_system trigonal
_space_group_IT_number 148
_space_group_name_Hall '-R 3'
_space_group_name_H-M_alt 'R -3 :H'
_atom_sites_solution_hydrogens geom
_atom_sites_solution_primary dual
_audit_creation_date 2020-04-08
_audit_creation_method
;
Olex2 1.3
(compiled 2020.02.04 svn.rd84adfe8 for OlexSys, GUI svn.r6032)
;
_audit_update_record
;
2020-07-14 deposited with the CCDC.	2020-09-29 downloaded from the CCDC.
;
_cell_angle_alpha 90
_cell_angle_beta 90
_cell_angle_gamma 120
_cell_formula_units_Z 9
_cell_length_a 33.388(5)
_cell_length_b 33.388(5)
_cell_length_c 22.267(4)
_cell_measurement_reflns_used 500
_cell_measurement_temperature 100(2)
_cell_measurement_theta_max 30.0
_cell_measurement_theta_min 1.3
_cell_volume 21497(6)
_computing_molecular_graphics 'Olex2 1.3 (Dolomanov et al., 2009)'
_computing_publication_material 'Olex2 1.3 (Dolomanov et al., 2009)'
_computing_structure_refinement 'SHELXL 2018/3 (Sheldrick, 2015)'
_computing_structure_solution 'SHELXT 2018/2 (Sheldrick, 2018)'
_diffrn_ambient_temperature 100(2)
_diffrn_measured_fraction_theta_full 0.995
_diffrn_measured_fraction_theta_max 0.993
_diffrn_measurement_device_type 'Rayonix SX165 CCD'
_diffrn_measurement_method '\f scans'
_diffrn_radiation_type synchrotron
_diffrn_radiation_wavelength 0.79313
_diffrn_reflns_av_R_equivalents 0.0416
_diffrn_reflns_av_unetI/netI 0.0301
_diffrn_reflns_Laue_measured_fraction_full 0.995
_diffrn_reflns_Laue_measured_fraction_max 0.993
_diffrn_reflns_limit_h_max 43
_diffrn_reflns_limit_h_min -38
_diffrn_reflns_limit_k_max 41
_diffrn_reflns_limit_k_min -43
_diffrn_reflns_limit_l_max 28
_diffrn_reflns_limit_l_min -28
_diffrn_reflns_number 51481
_diffrn_reflns_point_group_measured_fraction_full 0.995
_diffrn_reflns_point_group_measured_fraction_max 0.993
_diffrn_reflns_theta_full 28.417
_diffrn_reflns_theta_max 30.973
_diffrn_reflns_theta_min 1.288
_diffrn_standards_number 0
_exptl_absorpt_coefficient_mu 0.425
_exptl_absorpt_correction_type none
_exptl_crystal_colour colourless
_exptl_crystal_density_diffrn 1.109
_exptl_crystal_description prism
_exptl_crystal_F_000 7524
_exptl_crystal_size_max 0.2
_exptl_crystal_size_mid 0.1
_exptl_crystal_size_min 0.1
_refine_diff_density_max 0.523
_refine_diff_density_min -1.392
_refine_diff_density_rms 0.074
_refine_ls_extinction_method none
_refine_ls_goodness_of_fit_ref 1.042
_refine_ls_hydrogen_treatment constr
_refine_ls_matrix_type full
_refine_ls_number_parameters 525
_refine_ls_number_reflns 10874
_refine_ls_number_restraints 0
_refine_ls_restrained_S_all 1.042
_refine_ls_R_factor_all 0.0888
_refine_ls_R_factor_gt 0.0707
_refine_ls_shift/su_max 0.000
_refine_ls_shift/su_mean 0.000
_refine_ls_structure_factor_coef Fsqd
_refine_ls_weighting_details 'w=1/[\s^2^(Fo^2^)+(0.1371P)^2^+38.5439P] where P=(Fo^2^+2Fc^2^)/3'
_refine_ls_weighting_scheme calc
_refine_ls_wR_factor_gt 0.2102
_refine_ls_wR_factor_ref 0.2269
_reflns_Friedel_coverage 0.000
_reflns_number_gt 8131
_reflns_number_total 10874
_reflns_threshold_expression 'I > 2\s(I)'
_cod_data_source_file d0ce01232g1.cif
_cod_data_source_block mk24s
_cod_original_cell_volume 21497(7)
_cod_original_sg_symbol_H-M 'R -3'
_cod_database_code 7241331
_shelx_shelxl_version_number 2018/3
_shelx_space_group_comment
;
The symmetry employed for this shelxl refinement is uniquely defined
by the following loop, which should always be used as a source of
symmetry information in preference to the above space-group names.
They are only intended as comments.
;
_olex2_refinement_description
;
1. Fixed Uiso
 At 1.2 times of:
  All C(H) groups, All C(H,H) groups
 At 1.5 times of:
  All C(H,H,H) groups, All O(H) groups
2.a Secondary CH2 refined with riding coordinates:
 C00D(H00A,H00B), C00T(H00C,H00D), C019(H01A,H01B), C01B(H01D,H01E), C01H(H01K,
 H01L), C01I(H01M,H01N)
2.b Aromatic/amide H refined with riding coordinates:
 C00H(H00H), C00J(H00J), C00K(H00K), C00N(H00N), C00O(H00O), C00R(H00R),
 C00X(H00X), C00Y(H00Y), C00Z(H00Z), C011(H011), C013(H013), C015(H015),
 C016(H016), C017(H017), C018(H018), C01A(H01C), C01C(H01F), C01F(H01J),
 C01J(H01O), C01L(H01P), C01M(H01Q)
2.c Idealised Me refined as rotating group:
 C01D(H01G,H01H,H01I), C01N(H01R,H01S,H01T)
2.d Idealised tetrahedral OH refined as rotating group:
 O002(H002), O004(H004), O00E(H00E)
;
_smtbx_masks_void_probe_radius 1.2
_smtbx_masks_void_truncation_radius 1.2
_olex2_submission_special_instructions 'No special instructions were received'

loop_
_space_group_symop_operation_xyz
'x, y, z'
'-y, x-y, z'
'-x+y, -x, z'
'x+2/3, y+1/3, z+1/3'
'-y+2/3, x-y+1/3, z+1/3'
'-x+y+2/3, -x+1/3, z+1/3'
'x+1/3, y+2/3, z+2/3'
'-y+1/3, x-y+2/3, z+2/3'
'-x+y+1/3, -x+2/3, z+2/3'
'-x, -y, -z'
'y, -x+y, -z'
'x-y, x, -z'
'-x+2/3, -y+1/3, -z+1/3'
'y+2/3, -x+y+1/3, -z+1/3'
'x-y+2/3, x+1/3, -z+1/3'
'-x+1/3, -y+2/3, -z+2/3'
'y+1/3, -x+y+2/3, -z+2/3'
'x-y+1/3, x+2/3, -z+2/3'

loop_
_atom_site_label
_atom_site_type_symbol
_atom_site_fract_x
_atom_site_fract_y
_atom_site_fract_z
_atom_site_U_iso_or_equiv
_atom_site_adp_type
_atom_site_occupancy
_atom_site_site_symmetry_order
_atom_site_calc_flag
_atom_site_refinement_flags_posn
_atom_site_refinement_flags_adp
_atom_site_refinement_flags_occupancy
_atom_site_disorder_assembly
_atom_site_disorder_group
Zn01 Zn 0.833333 0.666667 0.666667 0.04613(16) Uani 1 2 d S . P . .
O002 O 0.63642(7) 0.60083(7) 0.34319(8) 0.0403(4) Uani 1 1 d . . . . .
H002 H 0.657769 0.626535 0.334268 0.060 Uiso 1 1 calc R U . . .
O003 O 0.65063(7) 0.52174(7) 0.37248(8) 0.0440(5) Uani 1 1 d . . . . .
O004 O 0.72246(7) 0.59340(7) 0.30154(9) 0.0448(5) Uani 1 1 d . . . . .
H004 H 0.707951 0.570659 0.323034 0.067 Uiso 1 1 calc R U . . .
O005 O 0.71956(7) 0.68214(7) 0.31322(8) 0.0430(5) Uani 1 1 d . . . . .
O007 O 0.80558(8) 0.70283(8) 0.70844(9) 0.0482(5) Uani 1 1 d . . . . .
O008 O 0.83094(8) 0.69467(8) 0.58118(9) 0.0493(5) Uani 1 1 d . . . . .
O009 O 0.76520(8) 0.61167(9) 0.64467(9) 0.0520(5) Uani 1 1 d . . . . .
N00A N 0.78453(9) 0.72597(10) 0.79212(11) 0.0452(6) Uani 1 1 d . . . . .
O00B O 0.85582(13) 0.77004(10) 0.58655(13) 0.0830(10) Uani 1 1 d . . . . .
C00C C 0.55603(10) 0.55358(10) 0.33599(11) 0.0427(6) Uani 1 1 d . . . . .
C00D C 0.56086(11) 0.51489(10) 0.36373(12) 0.0441(6) Uani 1 1 d . . . . .
H00A H 0.531005 0.491433 0.378935 0.053 Uiso 1 1 calc R U . . .
H00B H 0.582017 0.526993 0.397452 0.053 Uiso 1 1 calc R U . . .
O00E O 0.76184(12) 0.54337(10) 0.65861(12) 0.0758(9) Uani 1 1 d . . . . .
H00E H 0.780884 0.557533 0.684992 0.114 Uiso 1 1 calc R U . . .
C00F C 0.59518(10) 0.59727(10) 0.32631(11) 0.0399(6) Uani 1 1 d . . . . .
C00G C 0.57851(10) 0.49284(10) 0.31941(11) 0.0397(6) Uani 1 1 d . . . . .
C00H C 0.77397(10) 0.68934(11) 0.41117(12) 0.0429(6) Uani 1 1 d . . . . .
H00H H 0.759552 0.662055 0.389098 0.051 Uiso 1 1 calc R U . . .
C00I C 0.72972(10) 0.67270(10) 0.20808(12) 0.0411(6) Uani 1 1 d . . . . .
C00J C 0.55085(10) 0.46666(10) 0.27131(12) 0.0427(6) Uani 1 1 d . . . . .
H00J H 0.520819 0.461402 0.268168 0.051 Uiso 1 1 calc R U . . .
C00K C 0.67590(10) 0.67435(10) 0.13691(12) 0.0410(6) Uani 1 1 d . . . . .
H00K H 0.666909 0.674112 0.097322 0.049 Uiso 1 1 calc R U . . .
C00L C 0.62299(10) 0.49903(10) 0.32289(11) 0.0408(6) Uani 1 1 d . . . . .
C00M C 0.66454(10) 0.68064(10) 0.24301(11) 0.0384(6) Uani 1 1 d . . . . .
C00N C 0.71470(10) 0.67103(11) 0.14902(11) 0.0417(6) Uani 1 1 d . . . . .
H00N H 0.731043 0.667623 0.117516 0.050 Uiso 1 1 calc R U . . .
C00O C 0.65028(10) 0.67805(10) 0.18327(11) 0.0386(6) Uani 1 1 d . . . . .
H00O H 0.623417 0.678825 0.174684 0.046 Uiso 1 1 calc R U . . .
C00P C 0.77468(11) 0.72828(11) 0.38955(12) 0.0460(7) Uani 1 1 d . . . . .
C00Q C 0.70485(10) 0.67913(10) 0.25354(11) 0.0400(6) Uani 1 1 d . . . . .
C00R C 0.79471(11) 0.69052(12) 0.46591(12) 0.0460(7) Uani 1 1 d . . . . .
H00R H 0.794003 0.664009 0.480252 0.055 Uiso 1 1 calc R U . . .
C00S C 0.59187(11) 0.63411(10) 0.30210(11) 0.0413(6) Uani 1 1 d . . . . .
C00T C 0.63421(11) 0.68127(10) 0.29317(12) 0.0424(6) Uani 1 1 d . . . . .
H00C H 0.651888 0.690950 0.330166 0.051 Uiso 1 1 calc R U . . .
H00D H 0.624576 0.703560 0.283715 0.051 Uiso 1 1 calc R U . . .
C00U C 0.73259(10) 0.58010(12) 0.24819(12) 0.0440(6) Uani 1 1 d . . . . .
C00V C 0.75803(10) 0.61650(12) 0.20715(13) 0.0463(7) Uani 1 1 d . . . . .
C00W C 0.72007(11) 0.54949(12) 0.57843(12) 0.0465(7) Uani 1 1 d . . . . .
C00X C 0.56707(11) 0.44846(11) 0.22844(13) 0.0451(7) Uani 1 1 d . . . . .
H00X H 0.547741 0.430304 0.197579 0.054 Uiso 1 1 calc R U . . .
C00Y C 0.71203(11) 0.57709(12) 0.53899(13) 0.0466(7) Uani 1 1 d . . . . .
H00Y H 0.724058 0.608373 0.547069 0.056 Uiso 1 1 calc R U . . .
C00Z C 0.73275(12) 0.52497(14) 0.17946(14) 0.0533(8) Uani 1 1 d . . . . .
H00Z H 0.724249 0.494679 0.169582 0.064 Uiso 1 1 calc R U . . .
C010 C 0.64148(11) 0.48288(11) 0.27875(12) 0.0434(6) Uani 1 1 d . . . . .
C011 C 0.51323(11) 0.54736(12) 0.31874(13) 0.0490(7) Uani 1 1 d . . . . .
H011 H 0.486824 0.518775 0.324795 0.059 Uiso 1 1 calc R U . . .
C012 C 0.71994(11) 0.53443(12) 0.23534(14) 0.0476(7) Uani 1 1 d . . . . .
C013 C 0.75785(12) 0.56008(15) 0.13881(15) 0.0571(9) Uani 1 1 d . . . . .
H013 H 0.766411 0.553313 0.102117 0.068 Uiso 1 1 calc R U . . .
C014 C 0.66797(11) 0.51147(12) 0.47520(12) 0.0472(7) Uani 1 1 d . . . . .
C015 C 0.54834(12) 0.62591(13) 0.28522(14) 0.0508(7) Uani 1 1 d . . . . .
H015 H 0.545409 0.649849 0.268514 0.061 Uiso 1 1 calc R U . . .
C016 C 0.61239(11) 0.45733(11) 0.23145(13) 0.0451(6) Uani 1 1 d . . . . .
H016 H 0.623523 0.446062 0.201482 0.054 Uiso 1 1 calc R U . . .
C017 C 0.68587(11) 0.55755(12) 0.48737(12) 0.0454(7) Uani 1 1 d . . . . .
H017 H 0.680500 0.575932 0.460947 0.055 Uiso 1 1 calc R U . . .
C018 C 0.79677(14) 0.76920(12) 0.42238(14) 0.0578(9) Uani 1 1 d . . . . .
H018 H 0.797615 0.795738 0.407905 0.069 Uiso 1 1 calc R U . . .
C019 C 0.75219(12) 0.72870(11) 0.33042(12) 0.0487(7) Uani 1 1 d . . . . .
H01A H 0.736532 0.746407 0.334759 0.058 Uiso 1 1 calc R U . . .
H01B H 0.775661 0.743219 0.299575 0.058 Uiso 1 1 calc R U . . .
C01A C 0.77013(11) 0.60478(13) 0.15243(14) 0.0508(8) Uani 1 1 d . . . . .
H01C H 0.786966 0.627973 0.124579 0.061 Uiso 1 1 calc R U . . .
C01B C 0.76996(10) 0.66522(12) 0.22093(13) 0.0470(7) Uani 1 1 d . . . . .
H01D H 0.796325 0.686455 0.196851 0.056 Uiso 1 1 calc R U . . .
H01E H 0.778565 0.671830 0.262890 0.056 Uiso 1 1 calc R U . . .
C01C C 0.79283(11) 0.69718(12) 0.76180(13) 0.0470(7) Uani 1 1 d . . . . .
H01F H 0.788937 0.670885 0.781454 0.056 Uiso 1 1 calc R U . . .
C01D C 0.77019(12) 0.71894(13) 0.85469(13) 0.0513(8) Uani 1 1 d . . . . .
H01G H 0.764700 0.689204 0.867701 0.077 Uiso 1 1 calc R U . . .
H01H H 0.742293 0.720343 0.858816 0.077 Uiso 1 1 calc R U . . .
H01I H 0.794099 0.742645 0.878864 0.077 Uiso 1 1 calc R U . . .
C01E C 0.75131(12) 0.57107(13) 0.63136(13) 0.0511(7) Uani 1 1 d . . . . .
C01F C 0.50912(12) 0.58284(13) 0.29270(15) 0.0551(8) Uani 1 1 d . . . . .
H01J H 0.480363 0.577837 0.280366 0.066 Uiso 1 1 calc R U . . .
C01G C 0.81640(12) 0.73102(12) 0.49906(13) 0.0485(7) Uani 1 1 d . . . . .
C01H C 0.69156(11) 0.49537(12) 0.27888(14) 0.0473(7) Uani 1 1 d . . . . .
H01K H 0.693771 0.468430 0.267856 0.057 Uiso 1 1 calc R U . . .
H01L H 0.704068 0.504625 0.319049 0.057 Uiso 1 1 calc R U . . .
C01I C 0.64039(13) 0.48849(12) 0.41976(13) 0.0558(9) Uani 1 1 d . . . . .
H01M H 0.647499 0.465130 0.406206 0.067 Uiso 1 1 calc R U . . .
H01N H 0.607662 0.473249 0.429164 0.067 Uiso 1 1 calc R U . . .
C01J C 0.81774(14) 0.77023(13) 0.47736(15) 0.0589(9) Uani 1 1 d . . . . .
H01O H 0.832630 0.797584 0.499257 0.071 Uiso 1 1 calc R U . . .
C01K C 0.83643(13) 0.73114(13) 0.56035(13) 0.0526(8) Uani 1 1 d . . . . .
C01L C 0.67507(13) 0.48361(12) 0.51532(15) 0.0583(9) Uani 1 1 d . . . . .
H01P H 0.662259 0.452184 0.507543 0.070 Uiso 1 1 calc R U . . .
C01M C 0.70100(13) 0.50242(13) 0.56646(14) 0.0573(9) Uani 1 1 d . . . . .
H01Q H 0.705788 0.483730 0.593031 0.069 Uiso 1 1 calc R U . . .
C01N C 0.79064(15) 0.76823(13) 0.76397(15) 0.0574(8) Uani 1 1 d . . . . .
H01R H 0.804048 0.771576 0.724847 0.086 Uiso 1 1 calc R U . . .
H01S H 0.810735 0.794410 0.788307 0.086 Uiso 1 1 calc R U . . .
H01T H 0.761143 0.766445 0.760253 0.086 Uiso 1 1 calc R U . . .

loop_
_atom_site_aniso_label
_atom_site_aniso_U_11
_atom_site_aniso_U_22
_atom_site_aniso_U_33
_atom_site_aniso_U_23
_atom_site_aniso_U_13
_atom_site_aniso_U_12
Zn01 0.0579(3) 0.0602(3) 0.0282(2) -0.00748(19) -0.00546(19) 0.0354(3)
O002 0.0420(10) 0.0419(10) 0.0280(8) 0.0011(7) 0.0012(7) 0.0142(9)
O003 0.0466(11) 0.0446(11) 0.0261(9) 0.0035(7) -0.0059(8) 0.0119(9)
O004 0.0455(11) 0.0493(12) 0.0318(9) 0.0055(8) -0.0005(8) 0.0178(10)
O005 0.0475(11) 0.0434(11) 0.0239(8) 0.0041(7) -0.0082(7) 0.0121(9)
O007 0.0629(13) 0.0654(14) 0.0278(9) -0.0054(9) -0.0034(9) 0.0406(12)
O008 0.0649(14) 0.0673(14) 0.0282(9) -0.0054(9) -0.0075(9) 0.0424(12)
O009 0.0555(13) 0.0694(15) 0.0377(10) -0.0141(10) -0.0111(9) 0.0361(12)
N00A 0.0515(14) 0.0566(15) 0.0326(11) -0.0072(10) -0.0042(10) 0.0309(13)
O00B 0.129(3) 0.0706(18) 0.0547(15) -0.0174(13) -0.0484(17) 0.0535(19)
C00C 0.0461(15) 0.0471(15) 0.0247(11) -0.0007(10) 0.0055(10) 0.0158(13)
C00D 0.0467(16) 0.0429(15) 0.0294(12) 0.0020(10) 0.0048(11) 0.0126(12)
O00E 0.107(2) 0.0686(17) 0.0506(14) -0.0150(12) -0.0428(15) 0.0429(17)
C00F 0.0450(15) 0.0455(15) 0.0224(11) -0.0013(10) 0.0022(10) 0.0175(12)
C00G 0.0426(14) 0.0388(14) 0.0278(11) 0.0029(10) 0.0003(10) 0.0129(12)
C00H 0.0447(15) 0.0570(17) 0.0281(12) -0.0018(11) -0.0007(10) 0.0264(14)
C00I 0.0384(14) 0.0487(16) 0.0278(12) 0.0081(10) -0.0031(10) 0.0155(12)
C00J 0.0400(14) 0.0437(15) 0.0343(13) 0.0014(11) -0.0025(11) 0.0134(12)
C00K 0.0431(14) 0.0483(15) 0.0262(11) 0.0050(10) -0.0035(10) 0.0189(12)
C00L 0.0422(14) 0.0435(15) 0.0262(11) 0.0025(10) -0.0064(10) 0.0135(12)
C00M 0.0470(15) 0.0385(13) 0.0248(11) 0.0023(9) -0.0018(10) 0.0177(12)
C00N 0.0424(14) 0.0524(16) 0.0249(11) 0.0052(10) -0.0016(10) 0.0197(13)
C00O 0.0436(14) 0.0438(14) 0.0260(11) 0.0042(10) -0.0041(10) 0.0200(12)
C00P 0.0449(15) 0.0538(17) 0.0271(12) -0.0011(11) -0.0042(11) 0.0156(13)
C00Q 0.0432(14) 0.0406(14) 0.0246(11) 0.0057(10) -0.0059(10) 0.0122(12)
C00R 0.0540(17) 0.0647(19) 0.0276(12) -0.0041(12) -0.0027(11) 0.0359(15)
C00S 0.0497(16) 0.0464(15) 0.0244(11) -0.0013(10) 0.0032(10) 0.0214(13)
C00T 0.0510(16) 0.0442(15) 0.0287(12) 0.0012(10) -0.0006(11) 0.0212(13)
C00U 0.0381(14) 0.0602(18) 0.0327(13) 0.0032(12) -0.0053(10) 0.0239(13)
C00V 0.0368(14) 0.0657(19) 0.0341(13) 0.0060(12) -0.0045(11) 0.0238(14)
C00W 0.0471(16) 0.0633(19) 0.0271(12) -0.0029(12) -0.0019(11) 0.0261(15)
C00X 0.0476(16) 0.0440(15) 0.0336(13) -0.0029(11) -0.0073(11) 0.0153(13)
C00Y 0.0510(17) 0.0636(19) 0.0329(13) -0.0096(12) -0.0035(12) 0.0345(15)
C00Z 0.0506(18) 0.075(2) 0.0429(15) -0.0020(15) -0.0047(13) 0.0378(17)
C010 0.0463(15) 0.0480(16) 0.0341(13) 0.0042(11) -0.0040(11) 0.0222(13)
C011 0.0449(16) 0.0524(17) 0.0378(14) -0.0014(12) 0.0026(12) 0.0154(14)
C012 0.0420(15) 0.064(2) 0.0398(14) 0.0029(13) -0.0051(12) 0.0292(15)
C013 0.0503(18) 0.089(3) 0.0407(15) 0.0051(16) 0.0035(13) 0.0412(19)
C014 0.0439(15) 0.0587(18) 0.0267(12) 0.0040(12) -0.0016(11) 0.0165(14)
C015 0.0547(18) 0.062(2) 0.0381(14) 0.0017(13) 0.0005(13) 0.0311(16)
C016 0.0528(17) 0.0482(16) 0.0341(13) -0.0022(11) -0.0023(12) 0.0252(14)
C017 0.0472(16) 0.0630(19) 0.0328(13) -0.0027(12) -0.0037(11) 0.0326(15)
C018 0.072(2) 0.0485(18) 0.0382(15) 0.0028(13) -0.0151(15) 0.0193(16)
C019 0.0550(18) 0.0435(15) 0.0297(12) 0.0023(11) -0.0100(12) 0.0113(13)
C01A 0.0402(15) 0.074(2) 0.0382(14) 0.0131(14) 0.0031(12) 0.0284(15)
C01B 0.0367(14) 0.0638(19) 0.0338(13) 0.0109(12) -0.0028(11) 0.0200(14)
C01C 0.0521(17) 0.0551(18) 0.0371(14) -0.0044(12) -0.0050(12) 0.0293(15)
C01D 0.0534(18) 0.072(2) 0.0302(13) -0.0046(13) 0.0007(12) 0.0322(16)
C01E 0.0558(18) 0.065(2) 0.0323(13) -0.0055(13) -0.0087(12) 0.0301(16)
C01F 0.0481(18) 0.068(2) 0.0459(17) -0.0001(15) -0.0017(13) 0.0263(16)
C01G 0.0533(17) 0.0603(19) 0.0299(13) -0.0025(12) -0.0075(12) 0.0268(15)
C01H 0.0488(16) 0.0542(17) 0.0402(14) 0.0022(12) -0.0072(12) 0.0266(14)
C01I 0.062(2) 0.0527(18) 0.0326(14) 0.0082(12) -0.0136(13) 0.0139(15)
C01J 0.068(2) 0.058(2) 0.0378(15) -0.0062(14) -0.0176(15) 0.0219(17)
C01K 0.065(2) 0.070(2) 0.0312(13) -0.0124(13) -0.0124(13) 0.0396(18)
C01L 0.061(2) 0.0487(18) 0.0408(15) 0.0083(13) -0.0124(14) 0.0087(15)
C01M 0.061(2) 0.059(2) 0.0348(14) 0.0090(13) -0.0104(13) 0.0170(16)
C01N 0.083(2) 0.059(2) 0.0393(15) -0.0032(14) -0.0015(15) 0.0428(19)

loop_
_atom_type_symbol
_atom_type_description
_atom_type_scat_dispersion_real
_atom_type_scat_dispersion_imag
_atom_type_scat_source
C C 0.0047 0.0021 'International Tables Vol C Tables 4.2.6.8 and 6.1.1.4'
H H 0.0000 0.0000 'International Tables Vol C Tables 4.2.6.8 and 6.1.1.4'
N N 0.0086 0.0042 'International Tables Vol C Tables 4.2.6.8 and 6.1.1.4'
O O 0.0148 0.0078 'International Tables Vol C Tables 4.2.6.8 and 6.1.1.4'
Zn Zn 0.2256 1.7779 'International Tables Vol C Tables 4.2.6.8 and 6.1.1.4'

loop_
_geom_angle_atom_site_label_1
_geom_angle_atom_site_label_2
_geom_angle_atom_site_label_3
_geom_angle
_geom_angle_site_symmetry_1
_geom_angle_site_symmetry_3
_geom_angle_publ_flag
O007 Zn01 O007 180.0 . 13_666 ?
O007 Zn01 O008 88.88(8) 13_666 . ?
O007 Zn01 O008 91.12(8) 13_666 13_666 ?
O007 Zn01 O008 91.11(8) . . ?
O007 Zn01 O008 88.88(8) . 13_666 ?
O007 Zn01 O009 90.55(9) . . ?
O007 Zn01 O009 89.45(9) . 13_666 ?
O007 Zn01 O009 89.45(9) 13_666 . ?
O007 Zn01 O009 90.55(9) 13_666 13_666 ?
O008 Zn01 O008 180.0 . 13_666 ?
O008 Zn01 O009 85.16(9) 13_666 13_666 ?
O008 Zn01 O009 94.84(9) 13_666 . ?
O008 Zn01 O009 85.17(9) . . ?
O008 Zn01 O009 94.84(9) . 13_666 ?
O009 Zn01 O009 180.0 . 13_666 ?
C00F O002 H002 109.5 . . ?
C00L O003 C01I 108.8(2) . . ?
C00U O004 H004 109.5 . . ?
C00Q O005 C019 112.3(2) . . ?
C01C O007 Zn01 124.0(2) . . ?
C01K O008 Zn01 138.6(2) . . ?
C01E O009 Zn01 130.7(2) . . ?
C01C N00A C01D 123.2(3) . . ?
C01C N00A C01N 120.5(3) . . ?
C01D N00A C01N 116.3(3) . . ?
C00F C00C C00D 120.5(3) . . ?
C011 C00C C00D 121.7(3) . . ?
C011 C00C C00F 117.7(3) . . ?
C00C C00D H00A 109.1 . . ?
C00C C00D H00B 109.1 . . ?
C00C C00D C00G 112.5(2) . . ?
H00A C00D H00B 107.8 . . ?
C00G C00D H00A 109.1 . . ?
C00G C00D H00B 109.1 . . ?
C01E O00E H00E 109.5 . . ?
O002 C00F C00C 114.8(3) . . ?
O002 C00F C00S 123.1(3) . . ?
C00S C00F C00C 122.1(3) . . ?
C00J C00G C00D 120.4(3) . . ?
C00L C00G C00D 122.4(3) . . ?
C00L C00G C00J 117.2(3) . . ?
C00P C00H H00H 119.8 . . ?
C00P C00H C00R 120.4(3) . . ?
C00R C00H H00H 119.8 . . ?
C00N C00I C01B 120.1(3) . . ?
C00Q C00I C00N 117.4(3) . . ?
C00Q C00I C01B 122.4(2) . . ?
C00G C00J H00J 119.2 . . ?
C00X C00J C00G 121.5(3) . . ?
C00X C00J H00J 119.2 . . ?
C00N C00K H00K 119.7 . . ?
C00N C00K C00O 120.5(2) . . ?
C00O C00K H00K 119.7 . . ?
O003 C00L C00G 119.4(3) . . ?
O003 C00L C010 117.7(3) . . ?
C00G C00L C010 123.0(2) . . ?
C00O C00M C00T 119.5(3) . . ?
C00Q C00M C00O 117.6(3) . . ?
C00Q C00M C00T 122.8(2) . . ?
C00I C00N H00N 119.6 . . ?
C00K C00N C00I 120.8(3) . . ?
C00K C00N H00N 119.6 . . ?
C00K C00O C00M 120.5(3) . . ?
C00K C00O H00O 119.8 . . ?
C00M C00O H00O 119.8 . . ?
C00H C00P C018 119.6(3) . . ?
C00H C00P C019 122.5(3) . . ?
C018 C00P C019 117.9(3) . . ?
C00I C00Q O005 119.0(3) . . ?
C00M C00Q O005 117.9(3) . . ?
C00M C00Q C00I 123.0(2) . . ?
C00H C00R H00R 119.9 . . ?
C01G C00R C00H 120.2(3) . . ?
C01G C00R H00R 119.9 . . ?
C00F C00S C00T 121.5(3) . . ?
C015 C00S C00F 117.8(3) . . ?
C015 C00S C00T 120.7(3) . . ?
C00M C00T H00C 109.3 . . ?
C00M C00T H00D 109.3 . . ?
C00S C00T C00M 111.4(2) . . ?
C00S C00T H00C 109.3 . . ?
C00S C00T H00D 109.3 . . ?
H00C C00T H00D 108.0 . . ?
O004 C00U C00V 114.9(3) . . ?
O004 C00U C012 123.0(3) . . ?
C012 C00U C00V 122.1(3) . . ?
C00U C00V C01B 121.3(3) . . ?
C01A C00V C00U 117.1(3) . . ?
C01A C00V C01B 121.6(3) . . ?
C00Y C00W C01E 119.7(3) . . ?
C00Y C00W C01M 119.6(3) . . ?
C01M C00W C01E 120.5(3) . . ?
C00J C00X H00X 120.1 . . ?
C00J C00X C016 119.9(3) . . ?
C016 C00X H00X 120.1 . . ?
C00W C00Y H00Y 120.2 . . ?
C017 C00Y C00W 119.6(3) . . ?
C017 C00Y H00Y 120.2 . . ?
C012 C00Z H00Z 119.5 . . ?
C013 C00Z H00Z 119.5 . . ?
C013 C00Z C012 120.9(4) . . ?
C00L C010 C01H 122.2(3) . . ?
C016 C010 C00L 117.2(3) . . ?
C016 C010 C01H 120.4(3) . . ?
C00C C011 H011 119.3 . . ?
C01F C011 C00C 121.4(3) . . ?
C01F C011 H011 119.3 . . ?
C00U C012 C00Z 118.0(3) . . ?
C00U C012 C01H 121.8(3) . . ?
C00Z C012 C01H 120.2(3) . . ?
C00Z C013 H013 119.9 . . ?
C01A C013 C00Z 120.2(3) . . ?
C01A C013 H013 119.9 . . ?
C017 C014 C01I 123.2(3) . . ?
C017 C014 C01L 119.9(3) . . ?
C01L C014 C01I 116.9(3) . . ?
C00S C015 H015 119.2 . . ?
C01F C015 C00S 121.6(3) . . ?
C01F C015 H015 119.2 . . ?
C00X C016 C010 121.1(3) . . ?
C00X C016 H016 119.4 . . ?
C010 C016 H016 119.4 . . ?
C00Y C017 H017 119.7 . . ?
C014 C017 C00Y 120.6(3) . . ?
C014 C017 H017 119.7 . . ?
C00P C018 H018 120.1 . . ?
C00P C018 C01J 119.7(3) . . ?
C01J C018 H018 120.1 . . ?
O005 C019 C00P 109.4(2) . . ?
O005 C019 H01A 109.8 . . ?
O005 C019 H01B 109.8 . . ?
C00P C019 H01A 109.8 . . ?
C00P C019 H01B 109.8 . . ?
H01A C019 H01B 108.2 . . ?
C00V C01A H01C 119.1 . . ?
C013 C01A C00V 121.8(3) . . ?
C013 C01A H01C 119.1 . . ?
C00I C01B H01D 109.4 . . ?
C00I C01B H01E 109.4 . . ?
C00V C01B C00I 111.4(2) . . ?
C00V C01B H01D 109.4 . . ?
C00V C01B H01E 109.4 . . ?
H01D C01B H01E 108.0 . . ?
O007 C01C N00A 124.2(3) . . ?
O007 C01C H01F 117.9 . . ?
N00A C01C H01F 117.9 . . ?
N00A C01D H01G 109.5 . . ?
N00A C01D H01H 109.5 . . ?
N00A C01D H01I 109.5 . . ?
H01G C01D H01H 109.5 . . ?
H01G C01D H01I 109.5 . . ?
H01H C01D H01I 109.5 . . ?
O009 C01E O00E 126.0(3) . . ?
O009 C01E C00W 120.5(3) . . ?
O00E C01E C00W 113.4(3) . . ?
C011 C01F C015 119.4(3) . . ?
C011 C01F H01J 120.3 . . ?
C015 C01F H01J 120.3 . . ?
C00R C01G C01K 119.7(3) . . ?
C01J C01G C00R 119.6(3) . . ?
C01J C01G C01K 120.6(3) . . ?
C010 C01H C012 111.5(2) . . ?
C010 C01H H01K 109.3 . . ?
C010 C01H H01L 109.3 . . ?
C012 C01H H01K 109.3 . . ?
C012 C01H H01L 109.3 . . ?
H01K C01H H01L 108.0 . . ?
O003 C01I C014 111.0(3) . . ?
O003 C01I H01M 109.4 . . ?
O003 C01I H01N 109.4 . . ?
C014 C01I H01M 109.4 . . ?
C014 C01I H01N 109.4 . . ?
H01M C01I H01N 108.0 . . ?
C018 C01J H01O 119.8 . . ?
C01G C01J C018 120.3(3) . . ?
C01G C01J H01O 119.8 . . ?
O008 C01K O00B 126.1(3) . . ?
O008 C01K C01G 119.3(3) . . ?
O00B C01K C01G 114.5(3) . . ?
C014 C01L H01P 119.9 . . ?
C01M C01L C014 120.2(3) . . ?
C01M C01L H01P 119.9 . . ?
C00W C01M H01Q 120.0 . . ?
C01L C01M C00W 120.0(3) . . ?
C01L C01M H01Q 120.0 . . ?
N00A C01N H01R 109.5 . . ?
N00A C01N H01S 109.5 . . ?
N00A C01N H01T 109.5 . . ?
H01R C01N H01S 109.5 . . ?
H01R C01N H01T 109.5 . . ?
H01S C01N H01T 109.5 . . ?

loop_
_geom_bond_atom_site_label_1
_geom_bond_atom_site_label_2
_geom_bond_distance
_geom_bond_site_symmetry_2
_geom_bond_publ_flag
Zn01 O007 2.074(2) . ?
Zn01 O007 2.073(2) 13_666 ?
Zn01 O008 2.140(2) 13_666 ?
Zn01 O008 2.140(2) . ?
Zn01 O009 2.147(2) . ?
Zn01 O009 2.147(2) 13_666 ?
O002 H002 0.8200 . ?
O002 C00F 1.374(4) . ?
O003 C00L 1.395(3) . ?
O003 C01I 1.442(3) . ?
O004 H004 0.8200 . ?
O004 C00U 1.369(4) . ?
O005 C00Q 1.403(3) . ?
O005 C019 1.434(4) . ?
O007 C01C 1.244(4) . ?
O008 C01K 1.228(4) . ?
O009 C01E 1.229(4) . ?
N00A C01C 1.313(4) . ?
N00A C01D 1.454(4) . ?
N00A C01N 1.462(4) . ?
O00B C01K 1.267(4) . ?
C00C C00D 1.511(4) . ?
C00C C00F 1.406(4) . ?
C00C C011 1.391(5) . ?
C00D H00A 0.9700 . ?
C00D H00B 0.9700 . ?
C00D C00G 1.516(4) . ?
O00E H00E 0.8200 . ?
O00E C01E 1.293(4) . ?
C00F C00S 1.397(4) . ?
C00G C00J 1.399(4) . ?
C00G C00L 1.395(4) . ?
C00H H00H 0.9300 . ?
C00H C00P 1.376(5) . ?
C00H C00R 1.393(4) . ?
C00I C00N 1.398(3) . ?
C00I C00Q 1.392(4) . ?
C00I C01B 1.512(4) . ?
C00J H00J 0.9300 . ?
C00J C00X 1.380(4) . ?
C00K H00K 0.9300 . ?
C00K C00N 1.381(4) . ?
C00K C00O 1.385(4) . ?
C00L C010 1.404(4) . ?
C00M C00O 1.401(3) . ?
C00M C00Q 1.391(4) . ?
C00M C00T 1.515(4) . ?
C00N H00N 0.9300 . ?
C00O H00O 0.9300 . ?
C00P C018 1.392(5) . ?
C00P C019 1.519(4) . ?
C00R H00R 0.9300 . ?
C00R C01G 1.385(5) . ?
C00S C00T 1.514(4) . ?
C00S C015 1.389(5) . ?
C00T H00C 0.9700 . ?
C00T H00D 0.9700 . ?
C00U C00V 1.415(4) . ?
C00U C012 1.393(5) . ?
C00V C01A 1.400(5) . ?
C00V C01B 1.500(5) . ?
C00W C00Y 1.393(4) . ?
C00W C01E 1.498(4) . ?
C00W C01M 1.395(5) . ?
C00X H00X 0.9300 . ?
C00X C016 1.391(5) . ?
C00Y H00Y 0.9300 . ?
C00Y C017 1.393(4) . ?
C00Z H00Z 0.9300 . ?
C00Z C012 1.402(5) . ?
C00Z C013 1.383(5) . ?
C010 C016 1.397(4) . ?
C010 C01H 1.508(4) . ?
C011 H011 0.9300 . ?
C011 C01F 1.386(5) . ?
C012 C01H 1.517(5) . ?
C013 H013 0.9300 . ?
C013 C01A 1.370(5) . ?
C014 C017 1.371(5) . ?
C014 C01I 1.501(4) . ?
C014 C01L 1.393(5) . ?
C015 H015 0.9300 . ?
C015 C01F 1.389(5) . ?
C016 H016 0.9300 . ?
C017 H017 0.9300 . ?
C018 H018 0.9300 . ?
C018 C01J 1.402(4) . ?
C019 H01A 0.9700 . ?
C019 H01B 0.9700 . ?
C01A H01C 0.9300 . ?
C01B H01D 0.9700 . ?
C01B H01E 0.9700 . ?
C01C H01F 0.9300 . ?
C01D H01G 0.9600 . ?
C01D H01H 0.9600 . ?
C01D H01I 0.9600 . ?
C01F H01J 0.9300 . ?
C01G C01J 1.375(5) . ?
C01G C01K 1.519(4) . ?
C01H H01K 0.9700 . ?
C01H H01L 0.9700 . ?
C01I H01M 0.9700 . ?
C01I H01N 0.9700 . ?
C01J H01O 0.9300 . ?
C01L H01P 0.9300 . ?
C01L C01M 1.377(4) . ?
C01M H01Q 0.9300 . ?
C01N H01R 0.9600 . ?
C01N H01S 0.9600 . ?
C01N H01T 0.9600 . ?

loop_
_geom_torsion_atom_site_label_1
_geom_torsion_atom_site_label_2
_geom_torsion_atom_site_label_3
_geom_torsion_atom_site_label_4
_geom_torsion
_geom_torsion_site_symmetry_1
_geom_torsion_site_symmetry_2
_geom_torsion_site_symmetry_3
_geom_torsion_site_symmetry_4
_geom_torsion_publ_flag
Zn01 O007 C01C N00A 165.0(2) . . . . ?
Zn01 O008 C01K O00B 15.9(6) . . . . ?
Zn01 O008 C01K C01G -160.4(2) . . . . ?
Zn01 O009 C01E O00E 45.6(5) . . . . ?
Zn01 O009 C01E C00W -132.9(3) . . . . ?
O002 C00F C00S C00T -0.5(4) . . . . ?
O002 C00F C00S C015 178.3(2) . . . . ?
O003 C00L C010 C016 175.6(3) . . . . ?
O003 C00L C010 C01H -9.2(4) . . . . ?
O004 C00U C00V C01A 178.6(2) . . . . ?
O004 C00U C00V C01B -3.5(4) . . . . ?
O004 C00U C012 C00Z -179.2(3) . . . . ?
O004 C00U C012 C01H 3.2(4) . . . . ?
C00C C00D C00G C00J -68.5(3) . . . . ?
C00C C00D C00G C00L 108.8(3) . . . . ?
C00C C00F C00S C00T 178.6(2) . . . . ?
C00C C00F C00S C015 -2.6(4) . . . . ?
C00C C011 C01F C015 -1.9(5) . . . . ?
C00D C00C C00F O002 0.7(4) . . . . ?
C00D C00C C00F C00S -178.4(2) . . . . ?
C00D C00C C011 C01F -179.3(3) . . . . ?
C00D C00G C00J C00X 176.2(3) . . . . ?
C00D C00G C00L O003 7.6(4) . . . . ?
C00D C00G C00L C010 -173.2(3) . . . . ?
C00F C00C C00D C00G -77.2(3) . . . . ?
C00F C00C C011 C01F 0.2(4) . . . . ?
C00F C00S C00T C00M 70.4(3) . . . . ?
C00F C00S C015 C01F 0.8(4) . . . . ?
C00G C00J C00X C016 -2.1(5) . . . . ?
C00G C00L C010 C016 -3.7(4) . . . . ?
C00G C00L C010 C01H 171.5(3) . . . . ?
C00H C00P C018 C01J -0.5(5) . . . . ?
C00H C00P C019 O005 18.5(4) . . . . ?
C00H C00R C01G C01J -0.6(5) . . . . ?
C00H C00R C01G C01K 176.4(3) . . . . ?
C00J C00G C00L O003 -175.0(2) . . . . ?
C00J C00G C00L C010 4.2(4) . . . . ?
C00J C00X C016 C010 2.7(5) . . . . ?
C00L O003 C01I C014 -177.8(3) . . . . ?
C00L C00G C00J C00X -1.2(4) . . . . ?
C00L C010 C016 C00X 0.1(4) . . . . ?
C00L C010 C01H C012 -99.3(3) . . . . ?
C00N C00I C00Q O005 -178.4(3) . . . . ?
C00N C00I C00Q C00M 4.6(4) . . . . ?
C00N C00I C01B C00V -67.1(3) . . . . ?
C00N C00K C00O C00M 3.0(4) . . . . ?
C00O C00K C00N C00I -1.9(5) . . . . ?
C00O C00M C00Q O005 179.4(2) . . . . ?
C00O C00M C00Q C00I -3.6(4) . . . . ?
C00O C00M C00T C00S 73.4(3) . . . . ?
C00P C00H C00R C01G -0.2(5) . . . . ?
C00P C018 C01J C01G -0.3(6) . . . . ?
C00Q O005 C019 C00P -167.3(3) . . . . ?
C00Q C00I C00N C00K -1.8(4) . . . . ?
C00Q C00I C01B C00V 109.7(3) . . . . ?
C00Q C00M C00O C00K -0.3(4) . . . . ?
C00Q C00M C00T C00S -101.7(3) . . . . ?
C00R C00H C00P C018 0.8(5) . . . . ?
C00R C00H C00P C019 -179.4(3) . . . . ?
C00R C01G C01J C018 0.9(6) . . . . ?
C00R C01G C01K O008 -3.9(5) . . . . ?
C00R C01G C01K O00B 179.4(4) . . . . ?
C00S C015 C01F C011 1.3(5) . . . . ?
C00T C00M C00O C00K -175.7(3) . . . . ?
C00T C00M C00Q O005 -5.3(4) . . . . ?
C00T C00M C00Q C00I 171.7(3) . . . . ?
C00T C00S C015 C01F 179.6(3) . . . . ?
C00U C00V C01A C013 0.3(4) . . . . ?
C00U C00V C01B C00I -80.9(3) . . . . ?
C00U C012 C01H C010 75.2(4) . . . . ?
C00V C00U C012 C00Z -0.7(4) . . . . ?
C00V C00U C012 C01H -178.3(3) . . . . ?
C00W C00Y C017 C014 0.1(5) . . . . ?
C00Y C00W C01E O009 9.3(5) . . . . ?
C00Y C00W C01E O00E -169.4(3) . . . . ?
C00Y C00W C01M C01L 1.2(5) . . . . ?
C00Z C012 C01H C010 -102.4(3) . . . . ?
C00Z C013 C01A C00V 0.1(5) . . . . ?
C011 C00C C00D C00G 102.2(3) . . . . ?
C011 C00C C00F O002 -178.7(2) . . . . ?
C011 C00C C00F C00S 2.1(4) . . . . ?
C012 C00U C00V C01A 0.1(4) . . . . ?
C012 C00U C00V C01B 177.9(3) . . . . ?
C012 C00Z C013 C01A -0.8(5) . . . . ?
C013 C00Z C012 C00U 1.1(5) . . . . ?
C013 C00Z C012 C01H 178.8(3) . . . . ?
C014 C01L C01M C00W 0.3(6) . . . . ?
C015 C00S C00T C00M -108.3(3) . . . . ?
C016 C010 C01H C012 75.7(4) . . . . ?
C017 C014 C01I O003 23.0(5) . . . . ?
C017 C014 C01L C01M -1.6(6) . . . . ?
C018 C00P C019 O005 -161.7(3) . . . . ?
C019 O005 C00Q C00I 89.2(3) . . . . ?
C019 O005 C00Q C00M -93.7(3) . . . . ?
C019 C00P C018 C01J 179.6(3) . . . . ?
C01A C00V C01B C00I 96.9(3) . . . . ?
C01B C00I C00N C00K 175.1(3) . . . . ?
C01B C00I C00Q O005 4.7(4) . . . . ?
C01B C00I C00Q C00M -172.2(3) . . . . ?
C01B C00V C01A C013 -177.6(3) . . . . ?
C01D N00A C01C O007 -179.2(3) . . . . ?
C01E C00W C00Y C017 175.1(3) . . . . ?
C01E C00W C01M C01L -175.3(3) . . . . ?
C01H C010 C016 C00X -175.2(3) . . . . ?
C01I O003 C00L C00G 86.1(3) . . . . ?
C01I O003 C00L C010 -93.2(3) . . . . ?
C01I C014 C017 C00Y -178.6(3) . . . . ?
C01I C014 C01L C01M 178.4(4) . . . . ?
C01J C01G C01K O008 173.1(3) . . . . ?
C01J C01G C01K O00B -3.6(5) . . . . ?
C01K C01G C01J C018 -176.2(4) . . . . ?
C01L C014 C017 C00Y 1.4(5) . . . . ?
C01L C014 C01I O003 -157.0(3) . . . . ?
C01M C00W C00Y C017 -1.4(5) . . . . ?
C01M C00W C01E O009 -174.3(3) . . . . ?
C01M C00W C01E O00E 7.1(5) . . . . ?
C01N N00A C01C O007 -0.8(5) . . . . ?

loop_
_smtbx_masks_void_nr
_smtbx_masks_void_average_x
_smtbx_masks_void_average_y
_smtbx_masks_void_average_z
_smtbx_masks_void_volume
_smtbx_masks_void_count_electrons
_smtbx_masks_void_content
1 0.000 0.000 -0.641 1897.1 343.3 '6 C4H11NO2'
2 0.333 0.667 -0.057 1897.1 343.3 '6 C4H11NO2'
3 0.667 0.333 -0.390 1897.1 343.3 '6 C4H11NO2'
